data_1520363
loop_
_publ_author_name
'Taylor, P. G.'
'Callear, Samantha K.'
'Hursthouse, Michael B.'

_publ_section_title
;
 C15H19ClN4O7Si
;
_journal_name_full 'Crystal Structure Report Archive'
_journal_page_first 711
_journal_year 2009
_chemical_formula_sum 'C15 H19 Cl N4 O7 Si'
_chemical_formula_weight 430.88
_space_group_IT_number 61
_symmetry_cell_setting orthorhombic
_symmetry_space_group_name_Hall '-P 2ac 2ab'
_symmetry_space_group_name_H-M 'P b c a'
_atom_sites_solution_hydrogens geom
_atom_sites_solution_primary direct
_atom_sites_solution_secondary difmap
_cell_angle_alpha 90.00
_cell_angle_beta 90.00
_cell_angle_gamma 90.00
_cell_formula_units_Z 8
_cell_length_a 6.8700(3)
_cell_length_b 23.3867(14)
_cell_length_c 24.3510(15)
_cell_measurement_reflns_used 55702
_cell_measurement_temperature 120(2)
_cell_measurement_theta_max 27.48
_cell_measurement_theta_min 2.91
_cell_volume 3912.4(4)
_computing_cell_refinement 'DENZO (Otwinowski & Minor, 1997) & COLLECT (Hooft, R.W.W., 1998)'
_computing_data_collection 'COLLECT (Hooft, R.W.W., 1998)'
_computing_data_reduction 'DENZO (Otwinowski & Minor, 1997) & COLLECT (Hooft, R.W.W., 1998)'
_computing_structure_refinement 'SHELXL-97 (Sheldrick, 2008)'
_diffrn_ambient_temperature 120(2)
_diffrn_measured_fraction_theta_full 0.989
_diffrn_measured_fraction_theta_max 0.989
_diffrn_measurement_device_type 'Bruker-Nonius APEX II CCD camera on \k-goniostat'
_diffrn_measurement_method '\f & \w scans'
_diffrn_radiation_monochromator '10cm confocal mirrors'
_diffrn_radiation_source 'Bruker-Nonius FR591 rotating anode'
_diffrn_radiation_type MoK\a
_diffrn_radiation_wavelength 0.71073
_diffrn_reflns_av_R_equivalents 0.0832
_diffrn_reflns_av_sigmaI/netI 0.0715
_diffrn_reflns_limit_h_max 8
_diffrn_reflns_limit_h_min -8
_diffrn_reflns_limit_k_max 27
_diffrn_reflns_limit_k_min -27
_diffrn_reflns_limit_l_max 28
_diffrn_reflns_limit_l_min -28
_diffrn_reflns_number 20043
_diffrn_reflns_theta_full 25.00
_diffrn_reflns_theta_max 25.00
_diffrn_reflns_theta_min 3.05
_exptl_absorpt_coefficient_mu 0.302
_exptl_absorpt_correction_T_max 0.9851
_exptl_absorpt_correction_T_min 0.9504
_exptl_absorpt_correction_type multi-scan
_exptl_absorpt_process_details 'SADABS 2007/2 (Sheldrick, G.M., 2007)'
_exptl_crystal_colour colourless
_exptl_crystal_density_diffrn 1.463
_exptl_crystal_density_method 'not measured'
_exptl_crystal_description block
_exptl_crystal_F_000 1792
_exptl_crystal_size_max 0.17
_exptl_crystal_size_mid 0.12
_exptl_crystal_size_min 0.05
_refine_diff_density_max 1.266
_refine_diff_density_min -0.517
_refine_diff_density_rms 0.133
_refine_ls_extinction_method none
_refine_ls_goodness_of_fit_ref 1.271
_refine_ls_hydrogen_treatment constr
_refine_ls_matrix_type full
_refine_ls_number_parameters 256
_refine_ls_number_reflns 3395
_refine_ls_number_restraints 0
_refine_ls_restrained_S_all 1.271
_refine_ls_R_factor_all 0.1940
_refine_ls_R_factor_gt 0.1744
_refine_ls_shift/su_max 0.000
_refine_ls_shift/su_mean 0.000
_refine_ls_structure_factor_coef Fsqd
_refine_ls_weighting_details 'calc w=1/[\s^2^(Fo^2^)+(0.0400P)^2^+71.9615P] where P=(Fo^2^+2Fc^2^)/3'
_refine_ls_weighting_scheme calc
_refine_ls_wR_factor_gt 0.3437
_refine_ls_wR_factor_ref 0.3534
_reflns_number_gt 2812
_reflns_number_total 3395
_reflns_threshold_expression >2\s(I)
_cod_data_source_file eCrystal-711.cif
_cod_data_source_block 2009src0345pbca
_cod_depositor_comments
;
 Marking attached hydrogen atoms.

 Antanas Vaitkus,
 2017-07-12

Citation :
Taylor, P. G. and Callear, Samantha K. and 
Hursthouse, Michael B. (2009) 
University of Southampton, Crystal Structure Report Archive. 
(doi:10.5258/ecrystals/711)

More at:
http://ecrystals.chem.soton.ac.uk/711/
;
_cod_original_sg_symbol_H-M Pbca
_cod_database_code 1520363

loop_
_symmetry_equiv_pos_as_xyz
'x, y, z'
'-x+1/2, -y, z+1/2'
'-x, y+1/2, -z+1/2'
'x+1/2, -y+1/2, -z'
'-x, -y, -z'
'x-1/2, y, -z-1/2'
'x, -y-1/2, z-1/2'
'-x-1/2, y-1/2, z'

loop_
_atom_site_label
_atom_site_type_symbol
_atom_site_fract_x
_atom_site_fract_y
_atom_site_fract_z
_atom_site_U_iso_or_equiv
_atom_site_adp_type
_atom_site_occupancy
_atom_site_symmetry_multiplicity
_atom_site_calc_flag
_atom_site_refinement_flags
_atom_site_disorder_assembly
_atom_site_disorder_group
_atom_site_attached_hydrogens
C2 C 0.5853(15) 0.2356(4) 0.4566(5) 0.039(3) Uani 1 1 d . . . 0
H2 H 0.6128 0.2676 0.4793 0.047 Uiso 1 1 calc R . . 0
C3 C 0.5559(16) 0.2430(5) 0.4024(6) 0.049(3) Uani 1 1 d . . . 0
C4 C 0.5124(16) 0.1958(4) 0.3708(6) 0.041(3) Uani 1 1 d . . . 0
H4 H 0.4905 0.2003 0.3325 0.049 Uiso 1 1 calc R . . 0
C5 C 0.5003(15) 0.1424(5) 0.3938(5) 0.037(3) Uani 1 1 d . . . 0
C6 C 0.5364(14) 0.1340(5) 0.4497(5) 0.035(3) Uani 1 1 d . . . 0
C7 C 0.6149(17) 0.1721(4) 0.5368(5) 0.041(3) Uani 1 1 d . . . 0
H7A H 0.5267 0.1955 0.5598 0.049 Uiso 1 1 calc R . . 0
H7B H 0.7508 0.1827 0.5456 0.049 Uiso 1 1 calc R . . 0
C8 C 0.573(2) 0.3014(5) 0.3767(6) 0.058(4) Uani 1 1 d . . . 0
H8A H 0.5783 0.3305 0.4056 0.086 Uiso 1 1 calc R . . 0
H8B H 0.4606 0.3084 0.3530 0.086 Uiso 1 1 calc R . . 0
H8C H 0.6928 0.3032 0.3547 0.086 Uiso 1 1 calc R . . 0
C22 C 0.9485(14) -0.0192(5) 0.6181(5) 0.044(3) Uani 1 1 d . . . 0
H22 H 0.9884 -0.0445 0.5898 0.053 Uiso 1 1 calc R . . 0
C23 C 0.9980(17) -0.0315(6) 0.6707(5) 0.051(4) Uani 1 1 d . . . 0
C24 C 0.9463(16) 0.0093(6) 0.7101(5) 0.046(3) Uani 1 1 d . . . 0
H24 H 0.9858 0.0044 0.7472 0.056 Uiso 1 1 calc R . . 0
C25 C 0.8404(16) 0.0557(6) 0.6957(5) 0.045(3) Uani 1 1 d . . . 0
C26 C 0.7761(15) 0.0668(5) 0.6410(5) 0.037(3) Uani 1 1 d . . . 0
C27 C 0.7738(15) 0.0389(4) 0.5474(4) 0.034(2) Uani 1 1 d . . . 0
H27A H 0.7233 0.0031 0.5311 0.040 Uiso 1 1 calc R . . 0
H27B H 0.8821 0.0530 0.5242 0.040 Uiso 1 1 calc R . . 0
C28 C 1.1008(18) -0.0841(7) 0.6862(6) 0.070(5) Uani 1 1 d . . . 0
H28A H 1.0185 -0.1068 0.7108 0.105 Uiso 1 1 calc R . . 0
H28B H 1.2225 -0.0743 0.7049 0.105 Uiso 1 1 calc R . . 0
H28C H 1.1298 -0.1064 0.6531 0.105 Uiso 1 1 calc R . . 0
C31 C 0.3282(15) 0.0684(5) 0.5704(5) 0.038(3) Uani 1 1 d . . . 0
H31A H 0.2301 0.0885 0.5485 0.058 Uiso 1 1 calc R . . 0
H31B H 0.3055 0.0759 0.6095 0.058 Uiso 1 1 calc R . . 0
H31C H 0.3192 0.0272 0.5635 0.058 Uiso 1 1 calc R . . 0
N1 N 0.5756(12) 0.1823(4) 0.4789(4) 0.034(2) Uani 1 1 d . . . 0
N5 N 0.4520(13) 0.0942(4) 0.3573(4) 0.045(3) Uani 1 1 d . . . 0
N21 N 0.8435(12) 0.0283(4) 0.6043(4) 0.036(2) Uani 1 1 d . . . 0
N25 N 0.7937(17) 0.0974(7) 0.7386(6) 0.067(4) Uani 1 1 d . . . 0
O5A O 0.3785(14) 0.1055(4) 0.3124(4) 0.063(3) Uani 1 1 d . . . 0
O5B O 0.4884(12) 0.0465(3) 0.3740(3) 0.045(2) Uani 1 1 d . . . 0
O6 O 0.5337(10) 0.0871(3) 0.4754(3) 0.0331(18) Uani 1 1 d . . . 0
O25A O 0.7285(17) 0.1431(6) 0.7267(5) 0.092(4) Uani 1 1 d . . . 0
O25B O 0.814(2) 0.0834(5) 0.7854(5) 0.103(5) Uani 1 1 d . . . 0
O26 O 0.6652(11) 0.1067(4) 0.6239(3) 0.047(2) Uani 1 1 d . . . 0
Si1 Si 0.5746(4) 0.09417(13) 0.55109(14) 0.0378(8) Uani 1 1 d . . . 0
Cl2 Cl 0.0438(4) 0.14593(13) 0.45616(15) 0.0519(9) Uani 1 1 d . . . 0
O1W O 0.5334(19) 0.2664(5) 0.6528(9) 0.159(8) Uani 1 1 d . . . 2

loop_
_atom_site_aniso_label
_atom_site_aniso_U_11
_atom_site_aniso_U_22
_atom_site_aniso_U_33
_atom_site_aniso_U_23
_atom_site_aniso_U_13
_atom_site_aniso_U_12
C2 0.025(5) 0.022(5) 0.069(9) 0.014(5) 0.000(6) -0.003(4)
C3 0.030(6) 0.036(6) 0.081(10) 0.026(7) 0.003(6) 0.005(5)
C4 0.032(6) 0.023(5) 0.067(9) 0.014(6) -0.001(6) 0.000(5)
C5 0.022(5) 0.039(6) 0.048(7) 0.013(5) 0.004(5) -0.005(5)
C6 0.014(5) 0.043(6) 0.049(7) 0.007(6) 0.001(5) -0.001(4)
C7 0.034(6) 0.030(6) 0.058(8) 0.012(6) -0.001(6) -0.008(5)
C8 0.055(8) 0.041(7) 0.077(10) 0.023(7) 0.015(8) 0.010(6)
C22 0.018(5) 0.052(7) 0.061(8) 0.028(6) -0.007(5) -0.005(5)
C23 0.032(6) 0.084(10) 0.036(7) 0.023(7) -0.008(6) -0.014(6)
C24 0.029(6) 0.083(10) 0.027(7) 0.025(7) -0.014(5) -0.021(6)
C25 0.028(6) 0.070(9) 0.037(7) 0.000(6) -0.001(5) -0.025(6)
C26 0.023(5) 0.057(7) 0.029(6) 0.012(6) 0.002(5) -0.016(5)
C27 0.028(5) 0.031(5) 0.041(7) 0.010(5) 0.003(5) -0.003(4)
C28 0.032(6) 0.096(11) 0.082(11) 0.058(9) -0.008(7) 0.006(7)
C31 0.031(6) 0.040(6) 0.044(7) 0.015(5) 0.005(5) -0.001(5)
N1 0.022(4) 0.028(5) 0.052(6) 0.008(4) -0.003(4) 0.002(4)
N5 0.032(5) 0.048(6) 0.056(7) 0.028(5) -0.003(5) -0.018(5)
N21 0.021(4) 0.050(6) 0.036(6) 0.019(5) -0.003(4) -0.006(4)
N25 0.038(7) 0.097(11) 0.066(10) 0.009(8) -0.010(6) -0.038(7)
O5A 0.055(6) 0.073(6) 0.060(6) 0.038(5) -0.013(5) -0.017(5)
O5B 0.046(5) 0.037(4) 0.052(5) 0.009(4) 0.005(4) -0.004(4)
O6 0.028(4) 0.024(3) 0.047(5) 0.015(3) -0.003(3) -0.010(3)
O25A 0.066(7) 0.139(11) 0.071(8) -0.025(8) -0.007(6) 0.042(8)
O25B 0.182(14) 0.077(8) 0.051(7) -0.007(6) 0.005(8) -0.083(9)
O26 0.031(4) 0.066(6) 0.044(5) 0.006(4) -0.002(4) 0.002(4)
Si1 0.0258(15) 0.0401(17) 0.048(2) 0.0103(15) 0.0000(15) -0.0042(13)
Cl2 0.0315(14) 0.0522(18) 0.072(2) 0.0147(17) 0.0011(15) 0.0040(13)
O1W 0.084(9) 0.045(7) 0.35(3) 0.065(11) -0.037(13) -0.013(6)

loop_
_atom_type_symbol
_atom_type_description
_atom_type_scat_dispersion_real
_atom_type_scat_dispersion_imag
_atom_type_scat_source
C C 0.0033 0.0016 'International Tables Vol C Tables 4.2.6.8 and 6.1.1.4'
H H 0.0000 0.0000 'International Tables Vol C Tables 4.2.6.8 and 6.1.1.4'
N N 0.0061 0.0033 'International Tables Vol C Tables 4.2.6.8 and 6.1.1.4'
O O 0.0106 0.0060 'International Tables Vol C Tables 4.2.6.8 and 6.1.1.4'
Si Si 0.0817 0.0704 'International Tables Vol C Tables 4.2.6.8 and 6.1.1.4'
Cl Cl 0.1484 0.1585 'International Tables Vol C Tables 4.2.6.8 and 6.1.1.4'

loop_
_geom_angle_atom_site_label_1
_geom_angle_atom_site_label_2
_geom_angle_atom_site_label_3
_geom_angle
_geom_angle_site_symmetry_1
_geom_angle_site_symmetry_3
C3 C2 N1 120.1(11) . .
C3 C2 H2 119.9 . .
N1 C2 H2 119.9 . .
C2 C3 C4 118.5(11) . .
C2 C3 C8 120.9(13) . .
C4 C3 C8 120.7(13) . .
C5 C4 C3 120.9(12) . .
C5 C4 H4 119.6 . .
C3 C4 H4 119.6 . .
C4 C5 C6 121.1(12) . .
C4 C5 N5 117.6(11) . .
C6 C5 N5 121.3(10) . .
O6 C6 N1 117.7(10) . .
O6 C6 C5 127.1(11) . .
N1 C6 C5 115.2(10) . .
N1 C7 Si1 108.2(8) . .
N1 C7 H7A 110.1 . .
Si1 C7 H7A 110.1 . .
N1 C7 H7B 110.1 . .
Si1 C7 H7B 110.1 . .
H7A C7 H7B 108.4 . .
C3 C8 H8A 109.5 . .
C3 C8 H8B 109.5 . .
H8A C8 H8B 109.5 . .
C3 C8 H8C 109.5 . .
H8A C8 H8C 109.5 . .
H8B C8 H8C 109.5 . .
C23 C22 N21 122.5(13) . .
C23 C22 H22 118.7 . .
N21 C22 H22 118.7 . .
C22 C23 C24 116.0(13) . .
C22 C23 C28 122.7(14) . .
C24 C23 C28 121.3(12) . .
C25 C24 C23 120.4(11) . .
C25 C24 H24 119.8 . .
C23 C24 H24 119.8 . .
C24 C25 C26 123.7(13) . .
C24 C25 N25 117.8(12) . .
C26 C25 N25 118.5(12) . .
O26 C26 N21 118.4(10) . .
O26 C26 C25 128.6(12) . .
N21 C26 C25 113.0(11) . .
N21 C27 Si1 107.7(7) . .
N21 C27 H27A 110.2 . .
Si1 C27 H27A 110.2 . .
N21 C27 H27B 110.2 . .
Si1 C27 H27B 110.2 . .
H27A C27 H27B 108.5 . .
C23 C28 H28A 109.5 . .
C23 C28 H28B 109.5 . .
H28A C28 H28B 109.5 . .
C23 C28 H28C 109.5 . .
H28A C28 H28C 109.5 . .
H28B C28 H28C 109.5 . .
Si1 C31 H31A 109.5 . .
Si1 C31 H31B 109.5 . .
H31A C31 H31B 109.5 . .
Si1 C31 H31C 109.5 . .
H31A C31 H31C 109.5 . .
H31B C31 H31C 109.5 . .
C2 N1 C6 124.1(10) . .
C2 N1 C7 121.9(10) . .
C6 N1 C7 113.9(9) . .
O5B N5 O5A 125.3(11) . .
O5B N5 C5 117.1(10) . .
O5A N5 C5 117.6(10) . .
C26 N21 C22 124.0(10) . .
C26 N21 C27 113.3(9) . .
C22 N21 C27 122.4(10) . .
O25A N25 O25B 121.4(17) . .
O25A N25 C25 120.3(14) . .
O25B N25 C25 118.1(15) . .
C6 O6 Si1 114.2(7) . .
C26 O26 Si1 112.8(8) . .
C31 Si1 O6 94.8(4) . .
C31 Si1 C7 119.8(5) . .
O6 Si1 C7 85.7(4) . .
C31 Si1 C27 116.8(5) . .
O6 Si1 C27 90.1(4) . .
C7 Si1 C27 123.4(5) . .
C31 Si1 O26 96.4(5) . .
O6 Si1 O26 168.7(4) . .
C7 Si1 O26 88.6(5) . .
C27 Si1 O26 85.0(4) . .

loop_
_geom_bond_atom_site_label_1
_geom_bond_atom_site_label_2
_geom_bond_distance
_geom_bond_site_symmetry_2
C2 C3 1.346(18) .
C2 N1 1.361(13) .
C2 H2 0.9500 .
C3 C4 1.380(18) .
C3 C8 1.506(15) .
C4 C5 1.371(14) .
C4 H4 0.9500 .
C5 C6 1.396(16) .
C5 N5 1.473(16) .
C6 O6 1.263(12) .
C6 N1 1.362(14) .
C7 N1 1.456(14) .
C7 Si1 1.875(10) .
C7 H7A 0.9900 .
C7 H7B 0.9900 .
C8 H8A 0.9800 .
C8 H8B 0.9800 .
C8 H8C 0.9800 .
C22 C23 1.357(17) .
C22 N21 1.366(14) .
C22 H22 0.9500 .
C23 C24 1.398(19) .
C23 C28 1.468(18) .
C24 C25 1.352(18) .
C24 H24 0.9500 .
C25 C26 1.426(16) .
C25 N25 1.467(18) .
C26 O26 1.275(14) .
C26 N21 1.351(15) .
C27 N21 1.487(13) .
C27 Si1 1.884(10) .
C27 H27A 0.9900 .
C27 H27B 0.9900 .
C28 H28A 0.9800 .
C28 H28B 0.9800 .
C28 H28C 0.9800 .
C31 Si1 1.858(11) .
C31 H31A 0.9800 .
C31 H31B 0.9800 .
C31 H31C 0.9800 .
N5 O5B 1.213(12) .
N5 O5A 1.233(13) .
N25 O25A 1.195(17) .
N25 O25B 1.195(15) .
O6 Si1 1.872(8) .
O26 Si1 1.901(9) .
